data_7111294
loop_
_publ_author_name
'Tanaka, Koichi'
'Yamamoto, Yohei'
'Ohba, Shigeru'

_publ_section_title
;
 Photochromism of the inclusion crystals of a new
 hydroperoxybiindenylidene
;
_journal_issue 15
_journal_name_full 'Chemical Communications'
_journal_page_first 1866
_journal_paper_doi 10.1039/b305416k
_journal_year 2003
_chemical_formula_moiety 'C30 H20 F2 O4, C H2 Cl2'
_chemical_formula_sum 'C31 H22 Cl2 F2 O4'
_chemical_formula_weight 567.42
_space_group_IT_number 14
_symmetry_cell_setting monoclinic
_symmetry_Int_Tables_number 14
_symmetry_space_group_name_Hall '-P 2yn'
_symmetry_space_group_name_H-M 'P 1 21/n 1'
_audit_creation_date 'Wed Feb 19 12:20:55 2003'
_audit_creation_method 'by teXsan'
_cell_angle_alpha 90
_cell_angle_beta 93.233(19)
_cell_angle_gamma 90
_cell_formula_units_Z 4
_cell_length_a 21.462(4)
_cell_length_b 12.138(3)
_cell_length_c 10.296(3)
_cell_measurement_reflns_used 25
_cell_measurement_temperature 298
_cell_measurement_theta_max 12.7
_cell_measurement_theta_min 10.2
_cell_volume 2677.9(11)
_computing_cell_refinement
;
WinAFC Diffractometer Control Software (Rigaku, 1999)
;
_computing_data_collection
;
WinAFC Diffractometer Control Software (Rigaku, 1999)
;
_computing_data_reduction
;
TEXSAN (Molecular Structure Corporation, 2001)
;
_computing_molecular_graphics 'ORTEPII (Johnson, 1976)'
_computing_publication_material TEXSAN
_computing_structure_refinement
;
SHELXL97 (Sheldrick, 1997)
;
_computing_structure_solution
;
SIR92 (Altomare et al., 1994)
;
_diffrn_measured_fraction_theta_full 1.0
_diffrn_measured_fraction_theta_max 1.0
_diffrn_measurement_device_type 'Rigaku AFC7R'
_diffrn_measurement_method \w
_diffrn_radiation_type 'Mo K\a'
_diffrn_radiation_wavelength 0.7107
_diffrn_reflns_av_R_equivalents 0.0071
_diffrn_reflns_limit_h_max 27
_diffrn_reflns_limit_h_min -11
_diffrn_reflns_limit_k_max 15
_diffrn_reflns_limit_k_min 0
_diffrn_reflns_limit_l_max 13
_diffrn_reflns_limit_l_min -13
_diffrn_reflns_number 7049
_diffrn_reflns_theta_full 27.5
_diffrn_reflns_theta_max 27.49
_diffrn_standards_decay_% 1.0
_diffrn_standards_interval_count 150
_diffrn_standards_number 3
_exptl_absorpt_coefficient_mu 0.292
_exptl_absorpt_correction_T_max 0.916
_exptl_absorpt_correction_T_min 0.893
_exptl_absorpt_correction_type psi-scan
_exptl_absorpt_process_details '(North et al., 1968)'
_exptl_crystal_colour colourless
_exptl_crystal_density_diffrn 1.407
_exptl_crystal_density_method 'not measured'
_exptl_crystal_description prism
_exptl_crystal_F_000 1168
_exptl_crystal_size_max 0.5
_exptl_crystal_size_mid 0.4
_exptl_crystal_size_min 0.3
_refine_diff_density_max 0.37
_refine_diff_density_min -0.35
_refine_ls_extinction_method none
_refine_ls_goodness_of_fit_ref 1.023
_refine_ls_hydrogen_treatment noref
_refine_ls_number_parameters 385
_refine_ls_number_reflns 6134
_refine_ls_R_factor_gt 0.0519
_refine_ls_shift/su_max 0.0000
_refine_ls_structure_factor_coef Fsqd
_refine_ls_weighting_details 'w = 1/[\s^2^(Fo^2^) + (0.0749P)^2^+0.6997P] where P=(Fo^2^+2Fc^2^)/3'
_refine_ls_weighting_scheme calc
_refine_ls_wR_factor_ref 0.1642
_reflns_number_gt 3658
_reflns_number_total 6134
_reflns_threshold_expression I>2\s(I)
_cod_data_source_file b305416ksup1.cif
_cod_data_source_block I
_cod_original_sg_symbol_H-M 'P 21/n'
_cod_original_formula_sum 'C31 H22 Cl2 F2 O4 '
_cod_database_code 7111294

loop_
_symmetry_equiv_pos_as_xyz
x,y,z
1/2-x,1/2+y,1/2-z
-x,-y,-z
1/2+x,1/2-y,1/2+z

loop_
_atom_site_label
_atom_site_type_symbol
_atom_site_fract_x
_atom_site_fract_y
_atom_site_fract_z
_atom_site_U_iso_or_equiv
_atom_site_adp_type
_atom_site_occupancy
_atom_site_calc_flag
_atom_site_refinement_flags
Cl1A Cl 0.6307(2) 0.0297(4) 1.0270(4) 0.147(1) Uani 0.70 d P
Cl1B Cl 0.6124(6) 0.0476(8) 1.0275(9) 0.168(5) Uani 0.30 d P
Cl2A Cl 0.5416(3) -0.0437(4) 0.8375(7) 0.181(2) Uani 0.50 d P
Cl2B Cl 0.5935(4) -0.1448(3) 0.8737(5) 0.133(2) Uani 0.30 d P
Cl2C Cl 0.5534(5) -0.1006(9) 0.849(1) 0.116(3) Uani 0.20 d P
F3 F 0.72904(9) 0.3904(2) 0.1075(2) 0.0968(6) Uani 1.00 d .
F4 F 0.5587(1) 0.4927(2) 0.1313(2) 0.1058(7) Uani 1.00 d .
O5 O 0.68762(7) 0.0459(1) 0.5304(1) 0.0430(3) Uani 1.00 d .
O6 O 0.67782(8) -0.0187(1) 0.6456(2) 0.0562(4) Uani 1.00 d .
O7 O 0.72107(8) 0.3496(2) 0.8126(2) 0.0664(5) Uani 1.00 d .
O8 O 0.59710(8) 0.3120(2) 0.8686(2) 0.0612(5) Uani 1.00 d .
C9 C 0.7262(1) 0.3322(3) 0.2201(3) 0.0611(7) Uani 1.00 d .
C10 C 0.7271(1) 0.2209(3) 0.2132(2) 0.0668(7) Uani 1.00 d .
C11 C 0.7225(1) 0.1617(2) 0.3275(2) 0.0560(6) Uani 1.00 d .
C12 C 0.71810(9) 0.2149(2) 0.4452(2) 0.0389(4) Uani 1.00 d .
C13 C 0.7187(1) 0.3285(2) 0.4469(2) 0.0546(6) Uani 1.00 d .
C14 C 0.7226(1) 0.3880(2) 0.3332(3) 0.0652(7) Uani 1.00 d .
C15 C 0.71374(9) 0.1504(2) 0.5711(2) 0.0361(4) Uani 1.00 d .
C16 C 0.67464(9) 0.2059(2) 0.6723(2) 0.0364(4) Uani 1.00 d .
C17 C 0.7155(1) 0.2333(2) 0.7929(2) 0.0452(5) Uani 1.00 d .
C18 C 0.7781(1) 0.1860(2) 0.7646(2) 0.0470(5) Uani 1.00 d .
C19 C 0.8325(1) 0.1855(3) 0.8443(3) 0.0669(7) Uani 1.00 d .
C20 C 0.8853(1) 0.1376(3) 0.7993(3) 0.0752(8) Uani 1.00 d .
C21 C 0.8849(1) 0.0908(2) 0.6765(3) 0.0668(7) Uani 1.00 d .
C22 C 0.8307(1) 0.0919(2) 0.5960(2) 0.0525(5) Uani 1.00 d .
C23 C 0.77746(9) 0.1391(2) 0.6421(2) 0.0416(5) Uani 1.00 d .
C24 C 0.5604(1) 0.4203(3) 0.2319(3) 0.0670(7) Uani 1.00 d .
C25 C 0.5634(1) 0.3115(3) 0.2052(2) 0.0688(8) Uani 1.00 d .
C26 C 0.5656(1) 0.2377(2) 0.3085(2) 0.0564(6) Uani 1.00 d .
C27 C 0.56509(9) 0.2739(2) 0.4362(2) 0.0441(5) Uani 1.00 d .
C28 C 0.5615(1) 0.3863(2) 0.4581(2) 0.0543(6) Uani 1.00 d .
C29 C 0.5591(1) 0.4605(2) 0.3561(3) 0.0675(7) Uani 1.00 d .
C30 C 0.56720(9) 0.1918(2) 0.5488(2) 0.0426(5) Uani 1.00 d .
C31 C 0.61322(9) 0.2236(2) 0.6610(2) 0.0386(4) Uani 1.00 d .
C32 C 0.5766(1) 0.2650(2) 0.7705(2) 0.0446(5) Uani 1.00 d .
C33 C 0.5111(1) 0.2358(2) 0.7371(2) 0.0483(5) Uani 1.00 d .
C34 C 0.4597(1) 0.2474(2) 0.8131(3) 0.0606(6) Uani 1.00 d .
C35 C 0.4029(1) 0.2082(3) 0.7628(3) 0.0725(8) Uani 1.00 d .
C36 C 0.3976(1) 0.1597(3) 0.6412(3) 0.0716(8) Uani 1.00 d .
C37 C 0.4482(1) 0.1514(2) 0.5639(3) 0.0608(6) Uani 1.00 d .
C38 C 0.5056(1) 0.1900(2) 0.6135(2) 0.0464(5) Uani 1.00 d .
C39A C 0.6202(4) -0.0681(7) 0.9118(6) 0.127(2) Uani 0.70 d P
C39B C 0.5812(9) -0.006(2) 0.899(2) 0.11383(6) Uiso 0.30 d P
H6 H 0.7054 -0.0653 0.6550 0.0562 Uiso 1.00 calc .
H7 H 0.6901 0.3725 0.8470 0.0664 Uiso 1.00 calc .
H10 H 0.7310 0.1845 0.1325 0.0797 Uiso 1.00 calc .
H11 H 0.7225 0.0834 0.3249 0.0668 Uiso 1.00 calc .
H13 H 0.7167 0.3662 0.5274 0.0648 Uiso 1.00 calc .
H14 H 0.7226 0.4664 0.3342 0.0781 Uiso 1.00 calc .
H17 H 0.6998 0.1989 0.8674 0.0538 Uiso 1.00 calc .
H19 H 0.8333 0.2179 0.9285 0.0802 Uiso 1.00 calc .
H20 H 0.9227 0.1368 0.8533 0.0896 Uiso 1.00 calc .
H21 H 0.9216 0.0578 0.6474 0.0794 Uiso 1.00 calc .
H22 H 0.8302 0.0607 0.5114 0.0623 Uiso 1.00 calc .
H25 H 0.5641 0.2861 0.1181 0.0818 Uiso 1.00 calc .
H26 H 0.5672 0.1610 0.2913 0.0671 Uiso 1.00 calc .
H28 H 0.5605 0.4128 0.5447 0.0643 Uiso 1.00 calc .
H29 H 0.5570 0.5375 0.3718 0.0804 Uiso 1.00 calc .
H30 H 0.5765 0.1202 0.5181 0.0509 Uiso 1.00 calc .
H34 H 0.4638 0.2808 0.8966 0.0718 Uiso 1.00 calc .
H35 H 0.3670 0.2145 0.8125 0.0868 Uiso 1.00 calc .
H36 H 0.3583 0.1316 0.6092 0.0850 Uiso 1.00 calc .
H37 H 0.4438 0.1200 0.4794 0.0722 Uiso 1.00 calc .

loop_
_atom_site_aniso_label
_atom_site_aniso_U_11
_atom_site_aniso_U_22
_atom_site_aniso_U_33
_atom_site_aniso_U_12
_atom_site_aniso_U_13
_atom_site_aniso_U_23
Cl1A 0.153(2) 0.141(3) 0.143(3) -0.061(2) -0.033(2) 0.021(2)
Cl1B 0.29(1) 0.088(3) 0.135(6) -0.047(5) 0.093(7) -0.062(4)
Cl2A 0.128(3) 0.171(5) 0.235(5) -0.009(3) -0.055(3) -0.040(4)
Cl2B 0.223(6) 0.068(2) 0.116(3) -0.010(3) 0.081(4) -0.009(2)
Cl2C 0.097(5) 0.115(7) 0.134(6) -0.009(5) -0.001(5) -0.068(6)
F3 0.111(1) 0.114(2) 0.066(1) -0.019(1) 0.0097(9) 0.043(1)
F4 0.134(2) 0.116(2) 0.069(1) 0.025(1) 0.017(1) 0.043(1)
O5 0.0479(8) 0.0364(8) 0.0443(8) -0.0031(6) -0.0003(6) -0.0039(6)
O6 0.057(1) 0.0435(9) 0.069(1) 0.0018(7) 0.0079(8) 0.0141(8)
O7 0.052(1) 0.063(1) 0.084(1) -0.0070(8) 0.0043(9) -0.0380(10)
O8 0.0555(10) 0.078(1) 0.0512(9) -0.0045(9) 0.0079(7) -0.0204(9)
C9 0.055(1) 0.078(2) 0.051(1) -0.007(1) 0.007(1) 0.023(1)
C10 0.076(2) 0.084(2) 0.041(1) -0.003(2) 0.011(1) 0.001(1)
C11 0.071(2) 0.053(1) 0.045(1) 0.006(1) 0.009(1) -0.001(1)
C12 0.0338(10) 0.045(1) 0.0383(10) 0.0006(8) 0.0018(8) 0.0016(9)
C13 0.065(1) 0.047(1) 0.052(1) -0.011(1) 0.013(1) 0.000(1)
C14 0.072(2) 0.053(1) 0.071(2) -0.014(1) 0.012(1) 0.016(1)
C15 0.0343(10) 0.035(1) 0.0387(10) -0.0012(8) 0.0008(8) -0.0026(8)
C16 0.039(1) 0.0348(10) 0.0349(9) -0.0022(8) -0.0001(8) -0.0005(8)
C17 0.044(1) 0.052(1) 0.040(1) -0.0057(9) -0.0014(9) -0.0072(9)
C18 0.040(1) 0.051(1) 0.048(1) -0.0028(9) -0.0042(9) -0.003(1)
C19 0.053(1) 0.087(2) 0.059(1) -0.002(1) -0.015(1) -0.015(1)
C20 0.046(1) 0.091(2) 0.086(2) 0.005(1) -0.024(1) -0.009(2)
C21 0.039(1) 0.069(2) 0.091(2) 0.005(1) -0.006(1) -0.010(2)
C22 0.041(1) 0.052(1) 0.064(1) 0.0022(10) 0.001(1) -0.008(1)
C23 0.039(1) 0.039(1) 0.046(1) -0.0018(8) -0.0031(9) -0.0017(9)
C24 0.062(2) 0.085(2) 0.055(1) 0.013(1) 0.006(1) 0.022(1)
C25 0.069(2) 0.099(2) 0.039(1) 0.002(2) 0.002(1) 0.002(1)
C26 0.054(1) 0.069(2) 0.046(1) 0.000(1) -0.0019(10) -0.008(1)
C27 0.0342(10) 0.057(1) 0.041(1) 0.0044(9) -0.0001(8) -0.0018(10)
C28 0.060(1) 0.056(1) 0.047(1) 0.012(1) 0.004(1) 0.000(1)
C29 0.070(2) 0.063(2) 0.070(2) 0.016(1) 0.012(1) 0.012(1)
C30 0.040(1) 0.043(1) 0.044(1) 0.0026(9) -0.0045(8) -0.0051(9)
C31 0.041(1) 0.037(1) 0.0380(10) 0.0007(8) 0.0011(8) -0.0019(8)
C32 0.046(1) 0.047(1) 0.041(1) 0.0019(9) 0.0041(9) -0.0012(9)
C33 0.042(1) 0.051(1) 0.052(1) 0.0001(10) 0.0049(9) 0.007(1)
C34 0.050(1) 0.075(2) 0.057(1) 0.002(1) 0.013(1) 0.008(1)
C35 0.043(1) 0.099(2) 0.076(2) -0.002(1) 0.013(1) 0.020(2)
C36 0.043(1) 0.095(2) 0.077(2) -0.013(1) -0.003(1) 0.017(2)
C37 0.047(1) 0.070(2) 0.065(2) -0.008(1) -0.006(1) 0.006(1)
C38 0.041(1) 0.049(1) 0.049(1) -0.0007(9) -0.0013(9) 0.0058(10)
C39A 0.187(8) 0.099(5) 0.098(4) -0.018(5) 0.046(5) -0.007(4)

loop_
_atom_type_symbol
_atom_type_description
_atom_type_scat_dispersion_real
_atom_type_scat_dispersion_imag
_atom_type_scat_source
C C 0.003 0.002
;International Tables for Crystallography
(1992, Vol. C, Tables 4.2.6.8 and 6.1.1.4)
;
H H 0.000 0.000
;International Tables for Crystallography
(1992, Vol. C, Table 6.1.1.4)
;
Cl Cl 0.148 0.159
;International Tables for Crystallography
(1992, Vol. C, Tables 4.2.6.8 and 6.1.1.4)
;
F F 0.017 0.010
;International Tables for Crystallography
(1992, Vol. C, Tables 4.2.6.8 and 6.1.1.4)
;
O O 0.011 0.006
;International Tables for Crystallography
(1992, Vol. C, Tables 4.2.6.8 and 6.1.1.4)
;

loop_
_geom_angle_atom_site_label_1
_geom_angle_atom_site_label_2
_geom_angle_atom_site_label_3
_geom_angle
_geom_angle_publ_flag
O6 O5 C15 108.2(1) yes
O5 O6 H6 109.5 no
C17 O7 H7 109.5 no
F3 C9 C10 118.1(2) yes
F3 C9 C14 118.7(3) yes
C10 C9 C14 123.2(3) yes
C9 C10 C11 118.1(2) yes
C9 C10 H10 120.9 no
C11 C10 H10 121.0 no
C10 C11 C12 120.9(2) yes
C10 C11 H11 119.6 no
C12 C11 H11 119.5 no
C11 C12 C13 118.6(2) yes
C11 C12 C15 121.1(2) yes
C13 C12 C15 120.3(2) yes
C12 C13 C14 120.8(2) yes
C12 C13 H13 119.5 no
C14 C13 H13 119.6 no
C9 C14 C13 118.4(2) yes
C9 C14 H14 120.7 no
C13 C14 H14 120.9 no
O5 C15 C12 104.3(2) yes
O5 C15 C16 111.5(2) yes
O5 C15 C23 112.7(2) yes
C12 C15 C16 114.6(2) yes
C12 C15 C23 111.0(2) yes
C16 C15 C23 103.0(2) yes
C15 C16 C17 109.9(2) yes
C15 C16 C31 126.0(2) yes
C17 C16 C31 124.1(2) yes
O7 C17 C16 111.8(2) yes
O7 C17 C18 109.6(2) yes
O7 C17 H17 110.4 no
C16 C17 C18 103.9(2) yes
C16 C17 H17 110.4 no
C18 C17 H17 110.5 no
C17 C18 C19 128.1(2) yes
C17 C18 C23 111.7(2) yes
C19 C18 C23 120.2(2) yes
C18 C19 C20 118.9(3) yes
C18 C19 H19 120.5 no
C20 C19 H19 120.6 no
C19 C20 C21 121.1(2) yes
C19 C20 H20 119.5 no
C21 C20 H20 119.4 no
C20 C21 C22 120.2(2) yes
C20 C21 H21 119.9 no
C22 C21 H21 120.0 no
C21 C22 C23 118.6(2) yes
C21 C22 H22 120.6 no
C23 C22 H22 120.8 no
C15 C23 C18 111.4(2) yes
C15 C23 C22 127.5(2) yes
C18 C23 C22 121.1(2) yes
F4 C24 C25 118.5(2) yes
F4 C24 C29 118.7(3) yes
C25 C24 C29 122.8(3) yes
C24 C25 C26 118.3(2) yes
C24 C25 H25 120.9 no
C26 C25 H25 120.8 no
C25 C26 C27 121.3(2) yes
C25 C26 H26 119.3 no
C27 C26 H26 119.4 no
C26 C27 C28 118.0(2) yes
C26 C27 C30 120.7(2) yes
C28 C27 C30 121.3(2) yes
C27 C28 C29 121.2(2) yes
C27 C28 H28 119.4 no
C29 C28 H28 119.4 no
C24 C29 C28 118.4(3) yes
C24 C29 H29 120.9 no
C28 C29 H29 120.8 no
C27 C30 C31 113.5(2) yes
C27 C30 C38 110.7(2) yes
C27 C30 H30 110.1 no
C31 C30 C38 102.4(2) yes
C31 C30 H30 110.1 no
C38 C30 H30 109.8 no
C16 C31 C30 128.3(2) yes
C16 C31 C32 123.1(2) yes
C30 C31 C32 108.0(2) yes
O8 C32 C31 126.8(2) yes
O8 C32 C33 127.0(2) yes
C31 C32 C33 106.2(2) yes
C32 C33 C34 128.3(2) yes
C32 C33 C38 110.0(2) yes
C34 C33 C38 121.7(2) yes
C33 C34 C35 117.6(2) yes
C33 C34 H34 121.0 no
C35 C34 H34 121.3 no
C34 C35 C36 120.7(3) yes
C34 C35 H35 119.6 no
C36 C35 H35 119.7 no
C35 C36 C37 121.6(2) yes
C35 C36 H36 119.4 no
C37 C36 H36 119.0 no
C36 C37 C38 118.2(2) yes
C36 C37 H37 120.8 no
C38 C37 H37 121.0 no
C30 C38 C33 111.5(2) yes
C30 C38 C37 128.4(2) yes
C33 C38 C37 120.1(2) yes
Cl1A C39A Cl2A 105.3(5) yes
Cl1A C39A Cl2C 122.9(7) yes
Cl1B C39B Cl2B 117(1) yes

loop_
_geom_bond_atom_site_label_1
_geom_bond_atom_site_label_2
_geom_bond_distance
_geom_bond_publ_flag
Cl1A C39A 1.684(9) yes
Cl1B C39B 1.59(2) yes
Cl2A C39A 1.84(1) yes
Cl2B C39B 1.73(2) yes
Cl2C C39A 1.59(1) yes
F3 C9 1.362(3) yes
F4 C24 1.357(4) yes
O5 O6 1.447(2) yes
O5 C15 1.439(2) yes
O6 H6 0.820 no
O7 C17 1.430(3) yes
O7 H7 0.820 no
O8 C32 1.221(3) yes
C9 C10 1.353(4) yes
C9 C14 1.353(4) yes
C10 C11 1.387(4) yes
C10 H10 0.950 no
C11 C12 1.382(3) yes
C11 H11 0.950 no
C12 C13 1.378(3) yes
C12 C15 1.521(3) yes
C13 C14 1.382(4) yes
C13 H13 0.950 no
C14 H14 0.952 no
C15 C16 1.531(3) yes
C15 C23 1.520(3) yes
C16 C17 1.516(3) yes
C16 C31 1.334(3) yes
C17 C18 1.505(3) yes
C17 H17 0.951 no
C18 C19 1.389(3) yes
C18 C23 1.383(3) yes
C19 C20 1.376(4) yes
C19 H19 0.952 no
C20 C21 1.386(4) yes
C20 H20 0.951 no
C21 C22 1.389(3) yes
C21 H21 0.949 no
C22 C23 1.386(3) yes
C22 H22 0.949 no
C24 C25 1.350(5) yes
C24 C29 1.370(4) yes
C25 C26 1.390(4) yes
C25 H25 0.949 no
C26 C27 1.388(3) yes
C26 H26 0.948 no
C27 C28 1.385(3) yes
C27 C30 1.527(3) yes
C28 C29 1.383(4) yes
C28 H28 0.950 no
C29 H29 0.950 no
C30 C31 1.526(3) yes
C30 C38 1.515(3) yes
C30 H30 0.950 no
C31 C32 1.498(3) yes
C32 C33 1.471(3) yes
C33 C34 1.395(4) yes
C33 C38 1.388(3) yes
C34 C35 1.383(4) yes
C34 H34 0.949 no
C35 C36 1.383(4) yes
C35 H35 0.950 no
C36 C37 1.386(4) yes
C36 H36 0.951 no
C37 C38 1.387(3) yes
C37 H37 0.949 no

loop_
_geom_hbond_atom_site_label_D
_geom_hbond_atom_site_label_H
_geom_hbond_atom_site_label_A
_geom_hbond_site_symmetry_A
_geom_hbond_distance_DH
_geom_hbond_distance_HA
_geom_hbond_distance_DA
_geom_hbond_angle_DHA
_geom_hbond_publ_flag
O6 H6 O7 2_646 0.82 1.90 2.710(2) 169 yes
O7 H7 O8 . 0.82 2.15 2.792(3) 135 yes
O7 H7 F3 1_556 0.82 2.77 3.072(2) 104 no
